data_4027305
loop_
_publ_author_name
'Sonja Geib'
'Susanne C. Martens'
'Ute Zschieschang'
'Florian Lombeck'
'Hubert Wadepohl'
'Hagen Klauk'
'Lutz H. Gade'

_publ_section_title
;
 1,3,6,8-Tetraazapyrenes: Synthesis, Solid-State Structures, and
 Properties as Redox-Active Materials
;
_journal_name_full 'Journal of Organic Chemistry'
_journal_page_first 6107
_journal_page_last 6116
_journal_paper_doi 10.1021/jo300894p
_journal_volume 77
_journal_year 2012
_chemical_formula_sum 'C14 H4 F6 N4'
_chemical_formula_weight 342.21
_space_group_IT_number 15
_symmetry_cell_setting monoclinic
_symmetry_Int_Tables_number 15
_symmetry_space_group_name_Hall '-C 2yc'
_symmetry_space_group_name_H-M 'C 1 2/c 1'
_atom_sites_solution_hydrogens difmap
_atom_sites_solution_primary dual
_atom_sites_solution_secondary difmap
_audit_block_code ga_sm26
_audit_creation_method SHELXL-97
_cell_angle_alpha 90.00
_cell_angle_beta 108.457(11)
_cell_angle_gamma 90.00
_cell_formula_units_Z 8
_cell_length_a 14.229(6)
_cell_length_b 9.395(4)
_cell_length_c 19.200(9)
_cell_measurement_reflns_used 7697
_cell_measurement_temperature 100(2)
_cell_measurement_theta_max 32.14
_cell_measurement_theta_min 2.64
_cell_volume 2434.7(19)
_computing_cell_refinement
;
SAINT (Bruker AXS, 1997-2008). Includes estimated systematic errors
 of the unit cell constants from Monte Carlo simulations.
;
_computing_data_collection 'SMART-5.631 (Bruker AXS, 2003)'
_computing_data_reduction 'SAINT (Bruker AXS, 1997-2008); SADABS (Bruker AXS, 2008)'
_computing_publication_material 'SHELXL-97 (Sheldrick, 1997)'
_computing_structure_refinement 'SHELXL-97 (Sheldrick, 1997)'
_computing_structure_solution 'SUPERFLIP (Palatinus, 2007-2009)'
_diffrn_ambient_environment 'perfluoro polyether oil'
_diffrn_ambient_temperature 100(2)
_diffrn_detector 'CCD plate'
_diffrn_detector_area_resol_mean 8.19
_diffrn_detector_type CCD-PXL-KAF2
_diffrn_measured_fraction_theta_full 0.999
_diffrn_measured_fraction_theta_max 0.960
_diffrn_measurement_device 'three-circle diffractometer'
_diffrn_measurement_device_type 'Bruker AXS Smart 1000'
_diffrn_measurement_method '\f- and \w-scans'
_diffrn_measurement_specimen_support 'polyimid foil'
_diffrn_radiation_monochromator graphite
_diffrn_radiation_probe x-ray
_diffrn_radiation_type MoK\a
_diffrn_radiation_wavelength 0.71073
_diffrn_reflns_av_R_equivalents 0.0252
_diffrn_reflns_av_sigmaI/netI 0.0141
_diffrn_reflns_limit_h_max 20
_diffrn_reflns_limit_h_min -21
_diffrn_reflns_limit_k_max 14
_diffrn_reflns_limit_k_min 0
_diffrn_reflns_limit_l_max 28
_diffrn_reflns_limit_l_min 0
_diffrn_reflns_number 30255
_diffrn_reflns_theta_full 30.51
_diffrn_reflns_theta_max 32.23
_diffrn_reflns_theta_min 2.24
_diffrn_source 'fine-focus sealed tube'
_exptl_absorpt_coefficient_mu 0.181
_exptl_absorpt_correction_T_max 0.8623
_exptl_absorpt_correction_T_min 0.8165
_exptl_absorpt_correction_type multi-scan
_exptl_absorpt_process_details
;
multi-scan from symmetry-related measurements (Blessing 1995)
SADABS (Sheldrick & Bruker AXS, 2004-2008)
;
_exptl_crystal_colour colourless
_exptl_crystal_density_diffrn 1.867
_exptl_crystal_description plate
_exptl_crystal_F_000 1360
_exptl_crystal_recrystallization_method methanol
_exptl_crystal_size_max 0.40
_exptl_crystal_size_mid 0.30
_exptl_crystal_size_min 0.15
_refine_diff_density_max 0.637
_refine_diff_density_min -0.331
_refine_diff_density_rms 0.068
_refine_ls_abs_structure_details 'Flack H D (1983), Acta Cryst. A39, 876-881'
_refine_ls_extinction_method none
_refine_ls_goodness_of_fit_ref 1.052
_refine_ls_hydrogen_treatment refall
_refine_ls_matrix_type full
_refine_ls_number_parameters 229
_refine_ls_number_reflns 4141
_refine_ls_number_restraints 0
_refine_ls_restrained_S_all 1.052
_refine_ls_R_factor_all 0.0425
_refine_ls_R_factor_gt 0.0373
_refine_ls_shift/su_max 0.001
_refine_ls_shift/su_mean 0.000
_refine_ls_structure_factor_coef Fsqd
_refine_ls_weighting_details 'calc w=1/[\s^2^(Fo^2^)+(0.0666P)^2^+1.7058P] where P=(Fo^2^+2Fc^2^)/3'
_refine_ls_weighting_scheme calc
_refine_ls_wR_factor_gt 0.1069
_refine_ls_wR_factor_ref 0.1128
_reflns_number_gt 3673
_reflns_number_total 4141
_reflns_threshold_expression >2sigma(I)
_cod_data_source_file jo300894p_si_002_02.cif
_cod_data_source_block ga_sm26
_cod_original_cell_volume 2434.5(19)
_cod_original_sg_symbol_H-M 'C 2/c'
_cod_database_code 4027305
_audit_block_refno 1130

loop_
_symmetry_equiv_pos_as_xyz
'x, y, z'
'-x, y, -z+1/2'
'x+1/2, y+1/2, z'
'-x+1/2, y+1/2, -z+1/2'
'-x, -y, -z'
'x, -y, z-1/2'
'-x+1/2, -y+1/2, -z'
'x+1/2, -y+1/2, z-1/2'

loop_
_atom_site_label
_atom_site_type_symbol
_atom_site_fract_x
_atom_site_fract_y
_atom_site_fract_z
_atom_site_U_iso_or_equiv
_atom_site_adp_type
_atom_site_occupancy
_atom_site_symmetry_multiplicity
_atom_site_calc_flag
F1 F 0.32263(5) 0.14105(7) 0.80422(4) 0.02356(15) Uani 1 1 d
F2 F 0.17884(5) 0.13923(7) 0.72179(3) 0.02362(15) Uani 1 1 d
F3 F 0.25096(5) 0.33833(7) 0.76096(4) 0.02103(14) Uani 1 1 d
F4 F -0.20912(5) 0.22911(8) 1.10856(4) 0.02552(16) Uani 1 1 d
F5 F -0.09003(5) 0.12240(8) 1.18880(4) 0.02520(15) Uani 1 1 d
F6 F -0.09001(7) 0.35063(9) 1.18040(5) 0.0377(2) Uani 1 1 d
N1 N 0.10656(6) 0.29755(8) 0.82409(4) 0.01255(14) Uani 1 1 d
N2 N 0.22218(6) 0.12567(8) 0.89797(4) 0.01234(14) Uani 1 1 d
N3 N -0.09043(6) 0.31182(8) 1.02971(4) 0.01309(14) Uani 1 1 d
N4 N 0.02031(6) 0.13214(8) 1.10135(4) 0.01393(15) Uani 1 1 d
C12 C 0.23555(7) 0.20734(9) 0.78158(5) 0.01445(17) Uani 1 1 d
C1 C 0.05816(6) 0.30107(9) 0.87389(5) 0.01118(15) Uani 1 1 d
C13 C -0.05547(6) 0.22279(9) 1.08629(5) 0.01277(16) Uani 1 1 d
C2 C -0.02698(6) 0.39172(9) 0.86339(5) 0.01288(16) Uani 1 1 d
H2 H -0.0492(10) 0.4485(15) 0.8183(8) 0.015 Uiso 1 1 d
C3 C -0.07518(6) 0.39620(9) 0.91436(5) 0.01291(15) Uani 1 1 d
H3 H -0.1326(10) 0.4545(15) 0.9087(8) 0.015 Uiso 1 1 d
C4 C -0.04267(6) 0.30890(9) 0.97940(5) 0.01157(15) Uani 1 1 d
C5 C 0.03971(6) 0.21875(9) 0.98952(5) 0.01126(15) Uani 1 1 d
C6 C 0.07007(6) 0.13116(9) 1.05197(5) 0.01213(15) Uani 1 1 d
C7 C 0.15457(6) 0.03912(10) 1.06207(5) 0.01385(16) Uani 1 1 d
H7 H 0.1756(10) -0.0197(16) 1.1053(8) 0.017 Uiso 1 1 d
C8 C 0.20460(6) 0.03747(9) 1.01206(5) 0.01340(16) Uani 1 1 d
H8 H 0.2612(10) -0.0255(16) 1.0180(8) 0.016 Uiso 1 1 d
C9 C 0.17310(6) 0.12704(9) 0.94775(5) 0.01140(15) Uani 1 1 d
C10 C 0.09026(6) 0.21597(9) 0.93736(5) 0.01078(15) Uani 1 1 d
C11 C 0.18457(6) 0.21050(9) 0.84022(5) 0.01175(15) Uani 1 1 d
C14 C -0.11113(7) 0.23015(10) 1.14216(5) 0.01602(17) Uani 1 1 d

loop_
_atom_site_aniso_label
_atom_site_aniso_U_11
_atom_site_aniso_U_22
_atom_site_aniso_U_33
_atom_site_aniso_U_23
_atom_site_aniso_U_13
_atom_site_aniso_U_12
F1 0.0214(3) 0.0310(3) 0.0237(3) 0.0099(2) 0.0149(2) 0.0138(2)
F2 0.0298(3) 0.0276(3) 0.0155(3) -0.0067(2) 0.0102(2) -0.0012(2)
F3 0.0272(3) 0.0169(3) 0.0253(3) 0.0055(2) 0.0173(3) 0.0023(2)
F4 0.0141(3) 0.0411(4) 0.0243(3) 0.0079(3) 0.0103(2) 0.0048(2)
F5 0.0233(3) 0.0365(4) 0.0199(3) 0.0119(3) 0.0127(2) 0.0068(3)
F6 0.0550(5) 0.0340(4) 0.0400(4) -0.0219(3) 0.0376(4) -0.0213(3)
N1 0.0130(3) 0.0133(3) 0.0120(3) 0.0010(2) 0.0048(3) 0.0022(2)
N2 0.0133(3) 0.0125(3) 0.0121(3) 0.0007(2) 0.0052(3) 0.0021(2)
N3 0.0123(3) 0.0146(3) 0.0134(3) -0.0010(2) 0.0056(3) 0.0002(2)
N4 0.0135(3) 0.0168(3) 0.0123(3) 0.0004(2) 0.0051(3) 0.0003(3)
C12 0.0168(4) 0.0145(4) 0.0139(4) 0.0022(3) 0.0075(3) 0.0038(3)
C1 0.0113(3) 0.0112(3) 0.0111(3) 0.0002(3) 0.0036(3) 0.0011(3)
C13 0.0120(3) 0.0155(4) 0.0120(3) -0.0011(3) 0.0054(3) -0.0011(3)
C2 0.0118(3) 0.0134(3) 0.0136(4) 0.0017(3) 0.0042(3) 0.0026(3)
C3 0.0120(3) 0.0130(3) 0.0140(4) 0.0011(3) 0.0044(3) 0.0024(3)
C4 0.0110(3) 0.0120(3) 0.0120(3) -0.0007(3) 0.0041(3) 0.0002(3)
C5 0.0106(3) 0.0122(3) 0.0113(3) -0.0001(3) 0.0039(3) 0.0005(3)
C6 0.0123(3) 0.0132(3) 0.0114(3) 0.0003(3) 0.0044(3) 0.0006(3)
C7 0.0141(4) 0.0152(4) 0.0125(4) 0.0025(3) 0.0046(3) 0.0027(3)
C8 0.0139(4) 0.0138(4) 0.0127(4) 0.0022(3) 0.0046(3) 0.0036(3)
C9 0.0114(3) 0.0113(3) 0.0116(3) 0.0001(3) 0.0038(3) 0.0013(3)
C10 0.0107(3) 0.0113(3) 0.0106(3) 0.0002(3) 0.0037(3) 0.0009(3)
C11 0.0126(3) 0.0120(3) 0.0117(3) 0.0001(3) 0.0054(3) 0.0010(3)
C14 0.0158(4) 0.0192(4) 0.0152(4) -0.0007(3) 0.0081(3) -0.0008(3)

loop_
_atom_type_symbol
_atom_type_description
_atom_type_scat_dispersion_real
_atom_type_scat_dispersion_imag
_atom_type_scat_source
C C 0.0033 0.0016 'International Tables Vol C Tables 4.2.6.8 and 6.1.1.4'
H H 0.0000 0.0000 'International Tables Vol C Tables 4.2.6.8 and 6.1.1.4'
F F 0.0171 0.0103 'International Tables Vol C Tables 4.2.6.8 and 6.1.1.4'
N N 0.0061 0.0033 'International Tables Vol C Tables 4.2.6.8 and 6.1.1.4'

loop_
_geom_angle_atom_site_label_1
_geom_angle_atom_site_label_2
_geom_angle_atom_site_label_3
_geom_angle
C11 N1 C1 115.22(8)
C11 N2 C9 114.94(8)
C13 N3 C4 115.35(8)
C13 N4 C6 114.83(8)
F1 C12 F3 107.79(8)
F1 C12 F2 107.62(8)
F3 C12 F2 107.34(8)
F1 C12 C11 112.36(8)
F3 C12 C11 111.35(7)
F2 C12 C11 110.19(8)
N1 C1 C10 120.21(8)
N1 C1 C2 120.81(8)
C10 C1 C2 118.99(8)
N4 C13 N3 130.12(8)
N4 C13 C14 116.21(8)
N3 C13 C14 113.66(8)
C3 C2 C1 120.65(8)
C3 C2 H2 121.5(8)
C1 C2 H2 117.8(8)
C2 C3 C4 120.54(8)
C2 C3 H3 122.6(8)
C4 C3 H3 116.8(8)
N3 C4 C5 120.03(8)
N3 C4 C3 120.89(8)
C5 C4 C3 119.08(8)
C6 C5 C10 120.57(8)
C6 C5 C4 119.17(8)
C10 C5 C4 120.26(8)
N4 C6 C5 120.48(8)
N4 C6 C7 120.60(8)
C5 C6 C7 118.92(8)
C8 C7 C6 120.67(8)
C8 C7 H7 120.7(8)
C6 C7 H7 118.6(8)
C7 C8 C9 120.37(8)
C7 C8 H8 121.3(8)
C9 C8 H8 118.3(8)
N2 C9 C10 120.21(8)
N2 C9 C8 120.65(8)
C10 C9 C8 119.14(8)
C5 C10 C9 120.31(8)
C5 C10 C1 120.48(8)
C9 C10 C1 119.20(8)
N2 C11 N1 130.21(8)
N2 C11 C12 116.38(8)
N1 C11 C12 113.39(8)
F5 C14 F6 108.33(9)
F5 C14 F4 107.43(8)
F6 C14 F4 106.92(8)
F5 C14 C13 112.65(8)
F6 C14 C13 110.50(8)
F4 C14 C13 110.78(8)

loop_
_geom_bond_atom_site_label_1
_geom_bond_atom_site_label_2
_geom_bond_distance
F1 C12 1.3308(11)
F2 C12 1.3385(12)
F3 C12 1.3320(12)
F4 C14 1.3382(12)
F5 C14 1.3216(12)
F6 C14 1.3307(13)
N1 C11 1.3338(12)
N1 C1 1.3440(12)
N2 C11 1.3324(12)
N2 C9 1.3506(12)
N3 C13 1.3360(12)
N3 C4 1.3458(12)
N4 C13 1.3319(12)
N4 C6 1.3510(12)
C12 C11 1.5206(13)
C1 C10 1.4073(12)
C1 C2 1.4418(13)
C13 C14 1.5234(13)
C2 C3 1.3619(13)
C2 H2 0.980(14)
C3 C4 1.4423(13)
C3 H3 0.961(14)
C4 C5 1.4088(13)
C5 C6 1.4049(13)
C5 C10 1.4061(12)
C6 C7 1.4434(13)
C7 C8 1.3646(13)
C7 H7 0.963(14)
C8 C9 1.4432(13)
C8 H8 0.977(14)
C9 C10 1.4065(12)

loop_
_geom_torsion_atom_site_label_1
_geom_torsion_atom_site_label_2
_geom_torsion_atom_site_label_3
_geom_torsion_atom_site_label_4
_geom_torsion
C11 N1 C1 C10 -0.43(12)
C11 N1 C1 C2 179.47(8)
C6 N4 C13 N3 0.68(14)
C6 N4 C13 C14 -178.07(7)
C4 N3 C13 N4 0.84(14)
C4 N3 C13 C14 179.62(7)
N1 C1 C2 C3 -179.26(8)
C10 C1 C2 C3 0.63(13)
C1 C2 C3 C4 -0.79(13)
C13 N3 C4 C5 -1.57(12)
C13 N3 C4 C3 177.82(8)
C2 C3 C4 N3 -179.42(8)
C2 C3 C4 C5 -0.02(13)
N3 C4 C5 C6 0.89(13)
C3 C4 C5 C6 -178.52(8)
N3 C4 C5 C10 -179.59(8)
C3 C4 C5 C10 1.01(13)
C13 N4 C6 C5 -1.41(12)
C13 N4 C6 C7 179.25(8)
C10 C5 C6 N4 -178.82(8)
C4 C5 C6 N4 0.70(13)
C10 C5 C6 C7 0.53(13)
C4 C5 C6 C7 -179.94(8)
N4 C6 C7 C8 179.67(8)
C5 C6 C7 C8 0.31(13)
C6 C7 C8 C9 -0.58(14)
C11 N2 C9 C10 -1.37(12)
C11 N2 C9 C8 178.51(8)
C7 C8 C9 N2 -179.86(8)
C7 C8 C9 C10 0.02(13)
C6 C5 C10 C9 -1.10(13)
C4 C5 C10 C9 179.38(8)
C6 C5 C10 C1 178.34(8)
C4 C5 C10 C1 -1.18(13)
N2 C9 C10 C5 -179.29(8)
C8 C9 C10 C5 0.82(13)
N2 C9 C10 C1 1.25(13)
C8 C9 C10 C1 -178.63(8)
N1 C1 C10 C5 -179.74(8)
C2 C1 C10 C5 0.36(13)
N1 C1 C10 C9 -0.29(13)
C2 C1 C10 C9 179.81(8)
C9 N2 C11 N1 0.65(14)
C9 N2 C11 C12 -177.69(7)
C1 N1 C11 N2 0.27(14)
C1 N1 C11 C12 178.65(7)
F1 C12 C11 N2 -12.79(11)
F3 C12 C11 N2 -133.81(8)
F2 C12 C11 N2 107.20(9)
F1 C12 C11 N1 168.59(8)
F3 C12 C11 N1 47.57(11)
F2 C12 C11 N1 -71.42(10)
N4 C13 C14 F5 -14.48(12)
N3 C13 C14 F5 166.56(8)
N4 C13 C14 F6 106.84(10)
N3 C13 C14 F6 -72.11(11)
N4 C13 C14 F4 -134.85(9)
N3 C13 C14 F4 46.19(11)

loop_
_cod_related_entry_id
_cod_related_entry_database
_cod_related_entry_code
1 ChemSpider 30659504
